data_4510779
loop_
_publ_author_name
'Sugino, Misa'
'Araki, Yusuke'
'Hatanaka, Keisuke'
'Hisaki, Ichiro'
'Miyata, Mikiji'
'Tohnai, Norimitsu'

_publ_section_title
;
 Elucidation of Anthracene Arrangement for Excimer Emission at Ambient
 Conditions
;
_journal_issue 11
_journal_name_full 'Crystal Growth &amp; Design'
_journal_page_first 4986
_journal_paper_doi 10.1021/cg401166v
_journal_volume 13
_journal_year 2013
_chemical_formula_moiety 'C26 H26 N2 O8 P2'
_chemical_formula_sum 'C26 H26 N2 O8 P2'
_chemical_formula_weight 556.45
_space_group_IT_number 15
_symmetry_cell_setting monoclinic
_symmetry_Int_Tables_number 15
_symmetry_space_group_name_Hall '-C 2yc'
_symmetry_space_group_name_H-M 'C 1 2/c 1'
_atom_sites_solution_hydrogens geom
_atom_sites_solution_primary direct
_atom_sites_solution_secondary difmap
_cell_angle_alpha 90.0000
_cell_angle_beta 104.161(2)
_cell_angle_gamma 90.0000
_cell_formula_units_Z 4
_cell_length_a 32.1445(13)
_cell_length_b 9.5074(4)
_cell_length_c 8.5267(4)
_cell_measurement_reflns_used 7403
_cell_measurement_temperature 153
_cell_volume 2526.66(19)
_computing_cell_refinement HKL2000
_computing_data_collection Unknown
_computing_data_reduction HKL2000
_computing_molecular_graphics 'CrystalStructure 4.0'
_computing_publication_material 'CrystalStructure 4.0 (Rigaku, 2011)'
_computing_structure_refinement 'SHELXL97 (Sheldrick, 2008)'
_computing_structure_solution 'SIR2004 (Burla, et al., 2005)'
_diffrn_ambient_temperature 153
_diffrn_measured_fraction_theta_full 0.855
_diffrn_measured_fraction_theta_max 0.855
_diffrn_measurement_device_type 'CCD Q315(ADSC)'
_diffrn_measurement_method \w
_diffrn_radiation_type synchrotron
_diffrn_radiation_wavelength 0.80000
_diffrn_reflns_av_R_equivalents 0.047
_diffrn_reflns_limit_h_max 40
_diffrn_reflns_limit_h_min -42
_diffrn_reflns_limit_k_max 12
_diffrn_reflns_limit_k_min 0
_diffrn_reflns_limit_l_max 10
_diffrn_reflns_limit_l_min 0
_diffrn_reflns_number 2682
_diffrn_reflns_theta_full 32.21
_diffrn_reflns_theta_max 32.21
_diffrn_reflns_theta_min 2.52
_diffrn_standards_number 0
_exptl_absorpt_coefficient_mu 0.000
_exptl_absorpt_correction_type none
_exptl_crystal_colour colorless
_exptl_crystal_density_diffrn 1.463
_exptl_crystal_density_method 'not measured'
_exptl_crystal_description prism
_exptl_crystal_F_000 1160.00
_exptl_crystal_size_max 0.05
_exptl_crystal_size_mid 0.02
_exptl_crystal_size_min 0.01
_refine_diff_density_max 0.54
_refine_diff_density_min -0.58
_refine_ls_extinction_method none
_refine_ls_goodness_of_fit_ref 1.081
_refine_ls_hydrogen_treatment constr
_refine_ls_number_parameters 175
_refine_ls_number_reflns 2682
_refine_ls_number_restraints 0
_refine_ls_R_factor_gt 0.0681
_refine_ls_shift/su_max 0.000
_refine_ls_structure_factor_coef Fsqd
_refine_ls_weighting_details 'w = 1/[\s^2^(Fo^2^)+(0.1232P)^2^+2.3184P] where P=(Fo^2^+2Fc^2^)/3'
_refine_ls_weighting_scheme calc
_refine_ls_wR_factor_ref 0.2050
_reflns_number_gt 2077
_reflns_number_total 2682
_reflns_threshold_expression F^2^>2.0\s(F^2^)
_cod_data_source_file 938215.cif
_cod_data_source_block Template_texray.inf
_cod_original_cell_volume 2526.67(19)
_cod_database_code 4510779

loop_
_symmetry_equiv_pos_site_id
_symmetry_equiv_pos_as_xyz
1 +X,+Y,+Z
2 -X,+Y,1/2-Z
3 -X,-Y,-Z
4 +X,-Y,1/2+Z
5 1/2+X,1/2+Y,+Z
6 1/2-X,1/2+Y,1/2-Z
7 1/2-X,1/2-Y,-Z
8 1/2+X,1/2-Y,1/2+Z

loop_
_atom_site_label
_atom_site_type_symbol
_atom_site_fract_x
_atom_site_fract_y
_atom_site_fract_z
_atom_site_U_iso_or_equiv
_atom_site_adp_type
_atom_site_occupancy
_atom_site_symmetry_multiplicity
_atom_site_calc_flag
_atom_site_refinement_flags
P1 P -0.02534(2) 0.29012(8) -0.05050(10) 0.0525(3) Uani 1 8 d .
O1 O 0.01803(6) 0.3476(2) -0.0538(3) 0.0541(5) Uani 1 8 d .
O2 O -0.05167(7) 0.2535(3) -0.2247(3) 0.0635(6) Uani 1 8 d .
O3 O -0.05140(8) 0.4008(3) 0.0186(4) 0.0815(9) Uani 1 8 d .
O4 O -0.02446(7) 0.1558(2) 0.0424(3) 0.0641(6) Uani 1 8 d .
N1 N 0.05511(7) 0.0630(3) 0.2103(3) 0.0554(6) Uani 1 8 d .
C1 C 0.25488(10) 0.1386(3) 0.3140(4) 0.0570(8) Uani 1 8 d .
C2 C 0.29334(10) 0.1176(3) 0.4187(4) 0.0596(8) Uani 1 8 d .
C3 C 0.16809(10) 0.3516(3) -0.3722(4) 0.0573(8) Uani 1 8 d .
C4 C 0.16968(9) 0.3003(3) -0.2223(4) 0.0552(7) Uani 1 8 d .
C5 C 0.21173(9) 0.2169(3) 0.0459(4) 0.0514(7) Uani 1 8 d .
C6 C 0.25145(9) 0.1937(3) 0.1552(4) 0.0510(7) Uani 1 8 d .
C7 C 0.20939(9) 0.2736(3) -0.1090(4) 0.0509(7) Uani 1 8 d .
C8 C 0.09539(9) 0.1044(3) 0.1710(4) 0.0499(7) Uani 1 8 d .
C9 C 0.10922(9) 0.2409(3) 0.1923(4) 0.0554(7) Uani 1 8 d .
C10 C 0.14730(10) 0.2773(3) 0.1521(4) 0.0564(8) Uani 1 8 d .
C11 C 0.17113(9) 0.1784(3) 0.0921(4) 0.0513(7) Uani 1 8 d .
C12 C 0.15631(9) 0.0405(3) 0.0735(4) 0.0559(8) Uani 1 8 d .
C13 C 0.11850(9) 0.0032(3) 0.1129(4) 0.0524(7) Uani 1 8 d .
H1A H 0.03302 0.0929 0.13277 0.0664 Uiso 1 8 calc R
H1B H 0.05383 0.10131 0.3042 0.0664 Uiso 1 8 calc R
H1C H 0.05407 -0.03023 0.2176 0.0664 Uiso 1 8 calc R
H1 H 0.22999 0.11671 0.34594 0.0684 Uiso 1 8 calc R
H2 H 0.29458 0.08285 0.52172 0.0715 Uiso 1 8 calc R
H2A H -0.04394 0.30416 -0.29016 0.0762 Uiso 1 8 calc R
H3 H 0.14171 0.36664 -0.44465 0.0688 Uiso 1 8 calc R
H3A H -0.03883 0.47655 0.02774 0.0979 Uiso 1 8 calc R
H4 H 0.14417 0.28226 -0.19289 0.0663 Uiso 1 8 calc R
H9 H 0.09351 0.30792 0.23277 0.0665 Uiso 1 8 calc R
H10 H 0.15694 0.36981 0.16572 0.0677 Uiso 1 8 calc R
H12 H 0.17198 -0.02742 0.03423 0.0671 Uiso 1 8 calc R
H13 H 0.10876 -0.08925 0.10026 0.0629 Uiso 1 8 calc R

loop_
_atom_site_aniso_label
_atom_site_aniso_U_11
_atom_site_aniso_U_22
_atom_site_aniso_U_33
_atom_site_aniso_U_12
_atom_site_aniso_U_13
_atom_site_aniso_U_23
P1 0.0498(4) 0.0448(4) 0.0735(6) -0.0053(3) 0.0352(4) -0.0026(3)
O1 0.0473(10) 0.0499(11) 0.0738(14) -0.0053(8) 0.0313(10) -0.0082(9)
O2 0.0534(12) 0.0678(14) 0.0755(15) -0.0114(10) 0.0279(11) 0.0126(12)
O3 0.0676(14) 0.0543(14) 0.146(2) -0.0150(11) 0.0698(16) -0.0266(14)
O4 0.0594(12) 0.0600(13) 0.0811(16) -0.0063(10) 0.0331(12) 0.0091(11)
N1 0.0483(13) 0.0531(14) 0.0749(17) -0.0040(10) 0.0346(12) -0.0055(12)
C1 0.0569(16) 0.0491(16) 0.075(2) -0.0032(12) 0.0354(15) 0.0028(14)
C2 0.0623(18) 0.0480(16) 0.076(2) -0.0019(13) 0.0306(16) 0.0035(14)
C3 0.0520(15) 0.0480(16) 0.075(2) 0.0002(12) 0.0223(15) -0.0004(14)
C4 0.0495(15) 0.0443(14) 0.081(2) -0.0022(11) 0.0331(15) -0.0013(14)
C5 0.0484(14) 0.0405(14) 0.075(2) -0.0031(11) 0.0341(14) -0.0018(13)
C6 0.0503(14) 0.0405(13) 0.0713(19) -0.0037(11) 0.0322(14) -0.0025(12)
C7 0.0491(14) 0.0396(14) 0.0730(19) -0.0030(11) 0.0323(14) -0.0015(12)
C8 0.0435(13) 0.0494(15) 0.0644(18) -0.0022(11) 0.0278(13) -0.0004(12)
C9 0.0500(15) 0.0492(15) 0.076(2) -0.0002(12) 0.0328(14) -0.0060(14)
C10 0.0525(15) 0.0428(14) 0.083(2) -0.0035(12) 0.0339(15) -0.0039(14)
C11 0.0464(14) 0.0469(14) 0.0694(18) -0.0012(11) 0.0311(13) 0.0013(13)
C12 0.0495(14) 0.0429(14) 0.087(2) -0.0015(11) 0.0385(15) -0.0032(14)
C13 0.0479(14) 0.0414(14) 0.0773(19) -0.0031(11) 0.0333(14) 0.0000(13)

loop_
_atom_type_symbol
_atom_type_description
_atom_type_scat_dispersion_real
_atom_type_scat_dispersion_imag
_atom_type_scat_source
C C 0.0000 0.0000
;
International Tables for Crystallography
(1992, Vol. C, Tables 4.2.6.8 and 6.1.1.4)
;
H H 0.0000 0.0000
;
International Tables for Crystallography
(1992, Vol. C, Table 6.1.1.4)
;
N N 0.0000 0.0000
;
International Tables for Crystallography
(1992, Vol. C, Tables 4.2.6.8 and 6.1.1.4)
;
O O 0.0000 0.0000
;
International Tables for Crystallography
(1992, Vol. C, Tables 4.2.6.8 and 6.1.1.4)
;
P P 0.0000 0.0000
;
International Tables for Crystallography
(1992, Vol. C, Tables 4.2.6.8 and 6.1.1.4)
;

loop_
_geom_angle_atom_site_label_1
_geom_angle_atom_site_label_2
_geom_angle_atom_site_label_3
_geom_angle
_geom_angle_publ_flag
_geom_angle_site_symmetry_1
_geom_angle_site_symmetry_3
O1 P1 O2 110.66(14) yes . .
O1 P1 O3 110.52(13) yes . .
O1 P1 O4 114.92(12) yes . .
O2 P1 O3 107.22(14) yes . .
O2 P1 O4 104.44(13) yes . .
O3 P1 O4 108.65(16) yes . .
C2 C1 C6 121.7(3) yes . .
C1 C2 C3 120.3(3) yes . 7_555
C2 C3 C4 120.1(3) yes 7_555 .
C3 C4 C7 121.6(3) yes . .
C6 C5 C7 120.9(3) yes . .
C6 C5 C11 119.9(3) yes . .
C7 C5 C11 119.3(2) yes . .
C1 C6 C5 122.2(3) yes . .
C1 C6 C7 117.9(3) yes . 7_555
C5 C6 C7 119.9(3) yes . 7_555
C4 C7 C5 122.5(3) yes . .
C4 C7 C6 118.3(3) yes . 7_555
C5 C7 C6 119.2(2) yes . 7_555
N1 C8 C9 120.0(3) yes . .
N1 C8 C13 118.5(3) yes . .
C9 C8 C13 121.5(3) yes . .
C8 C9 C10 118.6(3) yes . .
C9 C10 C11 121.3(3) yes . .
C5 C11 C10 121.7(3) yes . .
C5 C11 C12 119.8(3) yes . .
C10 C11 C12 118.5(3) yes . .
C11 C12 C13 120.7(3) yes . .
C8 C13 C12 119.4(3) yes . .
P1 O2 H2A 109.457 no . .
P1 O3 H3A 109.473 no . .
C8 N1 H1A 109.459 no . .
C8 N1 H1B 109.469 no . .
C8 N1 H1C 109.470 no . .
H1A N1 H1B 109.482 no . .
H1A N1 H1C 109.472 no . .
H1B N1 H1C 109.476 no . .
C2 C1 H1 119.122 no . .
C6 C1 H1 119.143 no . .
C1 C2 H2 119.848 no . .
C3 C2 H2 119.855 no 7_555 .
C2 C3 H3 119.922 no 7_555 .
C4 C3 H3 119.929 no . .
C3 C4 H4 119.171 no . .
C7 C4 H4 119.186 no . .
C8 C9 H9 120.676 no . .
C10 C9 H9 120.700 no . .
C9 C10 H10 119.347 no . .
C11 C10 H10 119.346 no . .
C11 C12 H12 119.642 no . .
C13 C12 H12 119.648 no . .
C8 C13 H13 120.318 no . .
C12 C13 H13 120.323 no . .

loop_
_geom_bond_atom_site_label_1
_geom_bond_atom_site_label_2
_geom_bond_distance
_geom_bond_publ_flag
_geom_bond_site_symmetry_2
P1 O1 1.504(2) yes .
P1 O2 1.559(2) yes .
P1 O3 1.548(3) yes .
P1 O4 1.499(2) yes .
N1 C8 1.468(4) yes .
C1 C2 1.351(4) yes .
C1 C6 1.431(5) yes .
C2 C3 1.422(5) yes 7_555
C3 C4 1.357(5) yes .
C4 C7 1.423(4) yes .
C5 C6 1.401(4) yes .
C5 C7 1.411(5) yes .
C5 C11 1.498(5) yes .
C6 C7 1.442(5) yes 7_555
C8 C9 1.370(4) yes .
C8 C13 1.380(4) yes .
C9 C10 1.393(5) yes .
C10 C11 1.388(5) yes .
C11 C12 1.391(4) yes .
C12 C13 1.384(5) yes .
O2 H2A 0.820 no .
O3 H3A 0.820 no .
N1 H1A 0.890 no .
N1 H1B 0.890 no .
N1 H1C 0.890 no .
C1 H1 0.930 no .
C2 H2 0.930 no .
C3 H3 0.930 no .
C4 H4 0.930 no .
C9 H9 0.930 no .
C10 H10 0.930 no .
C12 H12 0.930 no .
C13 H13 0.930 no .

loop_
_geom_contact_atom_site_label_1
_geom_contact_atom_site_label_2
_geom_contact_distance
_geom_contact_publ_flag
_geom_contact_site_symmetry_2
C1 C4 2.785(5) no 7_555
C1 C11 2.912(4) no .
C1 C12 3.455(4) no .
C2 C7 2.818(5) no 7_555
C3 C6 2.821(4) no 7_555
C4 C10 3.446(5) no .
C4 C11 2.910(5) no .
C5 C5 2.830(5) no 7_555
C6 C6 2.834(5) no 7_555
C6 C10 3.435(4) no .
C6 C12 3.304(4) no .
C7 C7 2.845(4) no 7_555
C7 C10 3.334(5) no .
C7 C12 3.397(5) no .
C8 C11 2.771(4) no .
C9 C12 2.775(5) no .
C10 C13 2.759(4) no .
P1 O1 3.482(2) no 2_554
P1 O1 3.551(2) no 3_565
P1 O2 3.499(3) no 2_554
O1 P1 3.482(2) no 2_554
O1 P1 3.551(2) no 3_565
O1 O1 3.262(3) no 2_554
O1 O1 3.333(3) no 3_565
O1 O2 2.556(3) no 2_554
O1 O3 2.609(3) no 3_565
O1 N1 3.535(3) no .
O1 C8 3.587(3) no .
O1 C9 3.319(3) no .
O2 P1 3.499(3) no 2_554
O2 O1 2.556(3) no 2_554
O2 O2 3.453(3) no 2_554
O2 N1 3.015(4) no 3_555
O2 C13 3.533(4) no 3_555
O3 O1 2.609(3) no 3_565
O4 O4 3.504(3) no 2_555
O4 O4 3.512(3) no 3_555
O4 N1 2.753(3) no .
O4 N1 2.686(4) no 2_555
O4 N1 2.984(3) no 3_555
O4 C8 3.550(3) no 3_555
O4 C13 3.349(3) no 3_555
N1 O1 3.535(3) no .
N1 O2 3.015(4) no 3_555
N1 O4 2.753(3) no .
N1 O4 2.686(4) no 2_555
N1 O4 2.984(3) no 3_555
N1 C13 3.593(4) no 4_555
C4 C13 3.446(4) no 4_554
C8 O1 3.587(3) no .
C8 O4 3.550(3) no 3_555
C9 O1 3.319(3) no .
C13 O2 3.533(4) no 3_555
C13 O4 3.349(3) no 3_555
C13 N1 3.593(4) no 4_554
C13 C4 3.446(4) no 4_555
O1 H2A 2.4971 no .
O1 H3A 2.4393 no .
O2 H3A 2.9776 no .
O3 H2A 2.8531 no .
O4 H2A 3.0909 no .
O4 H3A 3.0818 no .
N1 H9 2.6203 no .
N1 H13 2.5964 no .
C1 H3 3.2375 no 7_555
C1 H12 3.4890 no .
C2 H4 3.2467 no 7_555
C3 H1 3.2427 no 7_555
C4 H2 3.2416 no 7_555
C4 H10 3.4945 no .
C5 H1 2.6570 no .
C5 H4 2.6620 no .
C5 H10 2.6720 no .
C5 H12 2.6408 no .
C6 H2 3.2684 no .
C6 H4 3.2993 no 7_555
C6 H10 3.4891 no .
C6 H12 3.2743 no .
C7 H1 3.3008 no 7_555
C7 H3 3.2653 no .
C7 H10 3.3313 no .
C7 H12 3.4414 no .
C8 H10 3.2137 no .
C8 H12 3.2243 no .
C9 H1A 2.7621 no .
C9 H1B 2.5834 no .
C9 H1C 3.1658 no .
C9 H13 3.2348 no .
C10 H1 3.1591 no .
C10 H4 2.9188 no .
C10 H12 3.2287 no .
C11 H1 2.5700 no .
C11 H4 2.5692 no .
C11 H9 3.2628 no .
C11 H13 3.2505 no .
C12 H1 2.9731 no .
C12 H4 3.1880 no .
C12 H10 3.2273 no .
C13 H1A 2.9215 no .
C13 H1B 3.0844 no .
C13 H1C 2.4683 no .
C13 H9 3.2385 no .
H1A H9 2.8064 no .
H1A H13 3.0551 no .
H1B H9 2.4973 no .
H1B H13 3.3055 no .
H1C H9 3.4467 no .
H1C H13 2.2950 no .
H1 H2 2.2668 no .
H1 H10 3.4497 no .
H1 H12 3.1613 no .
H2 H3 2.3484 no 7_555
H2A H3A 3.1373 no .
H3 H4 2.2749 no .
H4 H10 3.0979 no .
H4 H12 3.5173 no .
H9 H10 2.3239 no .
H12 H13 2.3135 no .
P1 H1A 2.8360 no .
P1 H1B 3.0680 no 2_555
P1 H1C 2.8887 no 3_555
P1 H2A 2.8816 no 2_554
P1 H3A 3.0030 no 3_565
P1 H13 3.2343 no 3_555
O1 H1A 2.8722 no .
O1 H2A 1.7821 no 2_554
O1 H3A 1.7946 no 3_565
O1 H9 3.0165 no .
O2 H1A 3.4047 no 3_555
O2 H1B 3.4382 no 3_555
O2 H1C 2.1257 no 3_555
O2 H2A 3.0826 no 2_554
O2 H3A 3.4114 no 4_564
O2 H4 2.8960 no 2_554
O2 H13 2.8082 no 3_555
O3 H1B 3.2336 no 2_555
O3 H2A 3.2239 no 4_565
O3 H3 2.8346 no 2_554
O3 H3A 3.2385 no 3_565
O3 H9 2.9176 no 2_555
O3 H9 3.5600 no 3_565
O3 H13 3.5053 no 3_555
O4 H1A 1.9155 no .
O4 H1A 2.9115 no 2_555
O4 H1A 2.7748 no 3_555
O4 H1B 2.9725 no .
O4 H1B 1.8640 no 2_555
O4 H1C 3.1445 no .
O4 H1C 3.0291 no 2_555
O4 H1C 2.4931 no 3_555
O4 H9 3.5739 no 2_555
O4 H13 2.7588 no 3_555
N1 H1A 3.4282 no 2_555
N1 H1B 3.4927 no 2_555
N1 H2A 3.5916 no 3_555
N1 H13 3.3599 no 4_555
C1 H2 3.5485 no 7_556
C2 H1 3.4213 no 7_556
C2 H10 3.0309 no 6_545
C2 H10 3.5147 no 7_556
C2 H12 3.5459 no 6_555
C3 H10 2.7027 no 4_564
C3 H12 3.1939 no 4_554
C3 H13 3.1137 no 4_554
C4 H2 3.2400 no 6_555
C4 H10 3.2747 no 4_564
C4 H12 3.3352 no 4_554
C4 H13 2.9499 no 4_554
C5 H2 3.5248 no 6_555
C6 H2 3.3020 no 4_554
C7 H2 3.0436 no 6_555
C8 H12 3.5298 no 4_555
C8 H13 3.5824 no 4_555
C9 H3 3.2436 no 1_556
C10 H2 3.2328 no 7_556
C10 H3 3.5888 no 1_556
C10 H3 3.4781 no 4_565
C13 H1B 3.0915 no 4_554
C13 H1C 3.5070 no 4_554
C13 H4 3.1811 no 4_555
C13 H12 3.5910 no 4_555
H1A P1 2.8360 no .
H1A O1 2.8722 no .
H1A O2 3.4047 no 3_555
H1A O4 1.9155 no .
H1A O4 2.9115 no 2_555
H1A O4 2.7748 no 3_555
H1A N1 3.4282 no 2_555
H1A H1A 3.2526 no 2_555
H1A H1A 3.2252 no 3_555
H1A H1B 2.9704 no 2_555
H1A H1B 3.5529 no 4_554
H1A H1C 3.5472 no 2_555
H1B P1 3.0680 no 2_555
H1B O2 3.4382 no 3_555
H1B O3 3.2336 no 2_555
H1B O4 2.9725 no .
H1B O4 1.8640 no 2_555
H1B N1 3.4927 no 2_555
H1B C13 3.0915 no 4_555
H1B H1A 2.9704 no 2_555
H1B H1A 3.5529 no 4_555
H1B H1B 3.3564 no 2_555
H1B H1C 3.5873 no 4_555
H1B H13 2.7060 no 4_555
H1C P1 2.8887 no 3_555
H1C O2 2.1257 no 3_555
H1C O4 3.1445 no .
H1C O4 3.0291 no 2_555
H1C O4 2.4931 no 3_555
H1C C13 3.5070 no 4_555
H1C H1A 3.5472 no 2_555
H1C H1B 3.5873 no 4_554
H1C H2A 2.7148 no 3_555
H1C H13 3.4958 no 4_555
H1 C2 3.4213 no 7_556
H1 H2 3.2392 no 7_556
H1 H12 2.8706 no 4_555
H2 C1 3.5485 no 7_556
H2 C4 3.2400 no 6_545
H2 C5 3.5248 no 6_545
H2 C6 3.3020 no 4_555
H2 C7 3.0436 no 6_545
H2 C10 3.2328 no 7_556
H2 H1 3.2392 no 7_556
H2 H4 3.5732 no 6_545
H2 H10 3.2100 no 6_545
H2 H10 2.7752 no 7_556
H2A P1 2.8816 no 2_554
H2A O1 1.7821 no 2_554
H2A O2 3.0826 no 2_554
H2A O3 3.2239 no 4_564
H2A N1 3.5916 no 3_555
H2A H1C 2.7148 no 3_555
H2A H2A 2.7390 no 2_554
H2A H3A 2.6286 no 4_564
H2A H4 3.1964 no 2_554
H2A H13 3.5761 no 3_555
H3 O3 2.8346 no 2_554
H3 C9 3.2436 no 1_554
H3 C10 3.5888 no 1_554
H3 C10 3.4781 no 4_564
H3 H3A 3.3740 no 2_554
H3 H9 2.8623 no 1_554
H3 H10 3.4747 no 1_554
H3 H10 2.6792 no 4_564
H3 H12 3.3862 no 4_554
H3 H13 2.9021 no 4_554
H3A P1 3.0030 no 3_565
H3A O1 1.7946 no 3_565
H3A O2 3.4114 no 4_565
H3A O3 3.2385 no 3_565
H3A H2A 2.6286 no 4_565
H3A H3 3.3740 no 2_554
H3A H3A 2.6893 no 3_565
H3A H9 3.4038 no 2_555
H3A H9 3.2113 no 3_565
H4 O2 2.8960 no 2_554
H4 C13 3.1811 no 4_554
H4 H2 3.5732 no 6_555
H4 H2A 3.1964 no 2_554
H4 H10 3.5786 no 4_564
H4 H13 2.6060 no 4_554
H9 O1 3.0165 no .
H9 O3 2.9176 no 2_555
H9 O3 3.5600 no 3_565
H9 O4 3.5739 no 2_555
H9 H3 2.8623 no 1_556
H9 H3A 3.4038 no 2_555
H9 H3A 3.2113 no 3_565
H10 C2 3.0309 no 6_555
H10 C2 3.5147 no 7_556
H10 C3 2.7027 no 4_565
H10 C4 3.2747 no 4_565
H10 H2 3.2100 no 6_555
H10 H2 2.7752 no 7_556
H10 H3 3.4747 no 1_556
H10 H3 2.6792 no 4_565
H10 H4 3.5786 no 4_565
H12 C2 3.5459 no 6_545
H12 C3 3.1939 no 4_555
H12 C4 3.3352 no 4_555
H12 C8 3.5298 no 4_554
H12 C13 3.5910 no 4_554
H12 H1 2.8706 no 4_554
H12 H3 3.3862 no 4_555
H13 P1 3.2343 no 3_555
H13 O2 2.8082 no 3_555
H13 O3 3.5053 no 3_555
H13 O4 2.7588 no 3_555
H13 N1 3.3599 no 4_554
H13 C3 3.1137 no 4_555
H13 C4 2.9499 no 4_555
H13 C8 3.5824 no 4_554
H13 H1B 2.7060 no 4_554
H13 H1C 3.4958 no 4_554
H13 H2A 3.5761 no 3_555
H13 H3 2.9021 no 4_555
H13 H4 2.6060 no 4_555

loop_
_geom_hbond_atom_site_label_D
_geom_hbond_atom_site_label_H
_geom_hbond_atom_site_label_A
_geom_hbond_site_symmetry_A
_geom_hbond_distance_DA
_geom_hbond_distance_DH
_geom_hbond_distance_HA
_geom_hbond_angle_DHA
_geom_hbond_publ_flag
O2 H2A O1 2_554 2.556(3) 0.820 1.782 156.7 no
O3 H3A O1 3_565 2.609(3) 0.820 1.795 171.9 no
N1 H1A O4 . 2.753(3) 0.890 1.915 156.1 no
N1 H1B O4 2_555 2.686(4) 0.890 1.864 152.6 no
N1 H1C O2 3_555 3.015(4) 0.890 2.126 177.6 no
N1 H1C O4 3_555 2.984(3) 0.890 2.493 115.3 no

loop_
_geom_torsion_atom_site_label_1
_geom_torsion_atom_site_label_2
_geom_torsion_atom_site_label_3
_geom_torsion_atom_site_label_4
_geom_torsion
_geom_torsion_publ_flag
_geom_torsion_site_symmetry_1
_geom_torsion_site_symmetry_3
_geom_torsion_site_symmetry_4
C2 C1 C6 C5 -179.5(3) no . . .
C2 C1 C6 C7 0.1(4) no . . 7_555
C6 C1 C2 C3 -0.9(5) no . . 7_555
C1 C2 C3 C4 0.3(5) no . 7_555 7_555
C2 C3 C4 C7 -1.1(4) no 7_555 . .
C3 C4 C7 C5 -178.3(3) no . . .
C3 C4 C7 C6 1.8(4) no . . 7_555
C6 C5 C7 C4 -179.1(2) no . . .
C6 C5 C7 C6 0.7(4) no . . 7_555
C7 C5 C6 C1 178.9(2) no . . .
C7 C5 C6 C7 -0.7(4) no . . 7_555
C6 C5 C11 C10 97.4(3) no . . .
C6 C5 C11 C12 -83.2(3) no . . .
C11 C5 C6 C1 -2.4(4) no . . .
C11 C5 C6 C7 178.0(2) no . . 7_555
C7 C5 C11 C10 -83.9(3) no . . .
C7 C5 C11 C12 95.5(3) no . . .
C11 C5 C7 C4 2.2(4) no . . .
C11 C5 C7 C6 -178.0(2) no . . 7_555
C1 C6 C7 C4 1.2(4) no . 7_555 7_555
C1 C6 C7 C5 -179.0(2) no . 7_555 7_555
C5 C6 C7 C4 -179.1(2) no . 7_555 7_555
C5 C6 C7 C5 0.7(4) no . 7_555 7_555
N1 C8 C9 C10 -179.2(2) no . . .
N1 C8 C13 C12 179.3(2) no . . .
C9 C8 C13 C12 -0.7(4) no . . .
C13 C8 C9 C10 0.8(4) no . . .
C8 C9 C10 C11 -0.2(4) no . . .
C9 C10 C11 C5 179.0(3) no . . .
C9 C10 C11 C12 -0.4(4) no . . .
C5 C11 C12 C13 -178.9(2) no . . .
C10 C11 C12 C13 0.5(4) no . . .
C11 C12 C13 C8 0.0(4) no . . .
